data_2224121
loop_
_publ_author_name
'Covaci, Ancuta'
'Varga, Richard A.'
'Silvestru, Cristian'

_publ_section_title
;
 Bis[2-(morpholinomethyl)phenyl]phenylphosphane
;
_journal_coeditor_code BQ2178
_journal_issue 12
_journal_name_full 'Acta Crystallographica Section E'
_journal_page_first o3158
_journal_page_last o3159
_journal_paper_doi 10.1107/S1600536809048946
_journal_volume 65
_journal_year 2009
_chemical_formula_iupac 'C28 H33 N2 O2 P'
_chemical_formula_moiety 'C28 H33 N2 O2 P'
_chemical_formula_sum 'C28 H33 N2 O2 P'
_chemical_formula_weight 460.53
_chemical_name_systematic
;
Bis[2-(morpholinomethyl)phenyl]phenylphosphane
;
_space_group_IT_number 14
_symmetry_cell_setting monoclinic
_symmetry_space_group_name_Hall '-P 2ybc'
_symmetry_space_group_name_H-M 'P 1 21/c 1'
_atom_sites_solution_hydrogens geom
_atom_sites_solution_primary direct
_atom_sites_solution_secondary difmap
_audit_creation_method SHELXL-97
_cell_angle_alpha 90.00
_cell_angle_beta 101.950(9)
_cell_angle_gamma 90.00
_cell_formula_units_Z 4
_cell_length_a 14.640(7)
_cell_length_b 11.656(5)
_cell_length_c 14.998(7)
_cell_measurement_reflns_used 2411
_cell_measurement_temperature 297(2)
_cell_measurement_theta_max 20.04
_cell_measurement_theta_min 2.23
_cell_volume 2504(2)
_computing_cell_refinement 'SAINT-Plus (Bruker, 2001)'
_computing_data_collection 'SMART (Bruker, 2000)'
_computing_data_reduction 'SAINT-Plus (Bruker, 2001)'
_computing_molecular_graphics 'DIAMOND 3 (Brandenburg & Putz, 2006) and ORTEP-3 (Farrugia, 1997)'
_computing_publication_material 'publCIF (Westrip, 2009)'
_computing_structure_refinement 'SHELXL97 (Sheldrick, 2008)'
_computing_structure_solution 'SHELXS97 (Sheldrick, 2008)'
_diffrn_ambient_temperature 297(2)
_diffrn_measured_fraction_theta_full 0.999
_diffrn_measured_fraction_theta_max 0.999
_diffrn_measurement_device_type 'Bruker SMART APEX CCD area-detector diffractometer'
_diffrn_measurement_method 'phi and omega scans'
_diffrn_radiation_monochromator graphite
_diffrn_radiation_source 'fine-focus sealed tube'
_diffrn_radiation_type MoK\a
_diffrn_radiation_wavelength 0.71073
_diffrn_reflns_av_R_equivalents 0.0988
_diffrn_reflns_av_sigmaI/netI 0.0946
_diffrn_reflns_limit_h_max 17
_diffrn_reflns_limit_h_min -17
_diffrn_reflns_limit_k_max 13
_diffrn_reflns_limit_k_min -13
_diffrn_reflns_limit_l_max 17
_diffrn_reflns_limit_l_min -17
_diffrn_reflns_number 17694
_diffrn_reflns_theta_full 25.00
_diffrn_reflns_theta_max 25.00
_diffrn_reflns_theta_min 2.23
_exptl_absorpt_coefficient_mu 0.137
_exptl_absorpt_correction_T_max 0.9838
_exptl_absorpt_correction_T_min 0.9601
_exptl_absorpt_correction_type multi-scan
_exptl_absorpt_process_details '(SADABS; Bruker, 2000)'
_exptl_crystal_colour colourless
_exptl_crystal_density_diffrn 1.222
_exptl_crystal_density_method 'not measured'
_exptl_crystal_description block
_exptl_crystal_F_000 984
_exptl_crystal_size_max 0.30
_exptl_crystal_size_mid 0.26
_exptl_crystal_size_min 0.12
_refine_diff_density_max 0.466
_refine_diff_density_min -0.268
_refine_ls_extinction_method none
_refine_ls_goodness_of_fit_ref 1.227
_refine_ls_hydrogen_treatment constr
_refine_ls_matrix_type full
_refine_ls_number_parameters 298
_refine_ls_number_reflns 4412
_refine_ls_number_restraints 0
_refine_ls_restrained_S_all 1.227
_refine_ls_R_factor_all 0.1567
_refine_ls_R_factor_gt 0.1120
_refine_ls_shift/su_max 0.000
_refine_ls_shift/su_mean 0.000
_refine_ls_structure_factor_coef Fsqd
_refine_ls_weighting_details 'calc w=1/[\s^2^(Fo^2^)+(0.0459P)^2^+3.6780P] where P=(Fo^2^+2Fc^2^)/3'
_refine_ls_weighting_scheme calc
_refine_ls_wR_factor_gt 0.1909
_refine_ls_wR_factor_ref 0.2071
_reflns_number_gt 3184
_reflns_number_total 4412
_reflns_threshold_expression I>2sigma(I)
_cod_data_source_file bq2178.cif
_cod_data_source_block I
_cod_depositor_comments
;
The following automatic conversions were performed:
'_symmetry_cell_setting' value 'Monoclinic' changed to 'monoclinic'
according to '/home/saulius/struct/CIF-dictionaries/cif_core.dic'
dictionary named 'cif_core.dic' version 2.4.1 from 2010-06-29.

Automatic conversion script
Id: cif_fix_enum 1527 2010-12-29 10:47:43Z saulius 

The following automatic conversions were performed:

'_symmetry_cell_setting' value 'Monoclinic' changed to 'monoclinic'
according to /home/saulius/struct/CIF-dictionaries/cif_core.dic
dictionary named 'cif_core.dic' version 2.4.1 from 2010-06-29.

Automatic conversion script
Id: cif_fix_values 1715 2011-07-08 13:25:40Z adriana 
;
_cod_original_sg_symbol_H-M 'P 21/c'
_cod_database_code 2224121
_cod_database_fobs_code 2224121

loop_
_symmetry_equiv_pos_as_xyz
'x, y, z'
'-x, y+1/2, -z+1/2'
'-x, -y, -z'
'x, -y-1/2, z-1/2'

loop_
_atom_site_type_symbol
_atom_site_label
_atom_site_fract_x
_atom_site_fract_y
_atom_site_fract_z
_atom_site_U_iso_or_equiv
_atom_site_adp_type
_atom_site_calc_flag
_atom_site_refinement_flags
_atom_site_occupancy
_atom_site_disorder_assembly
_atom_site_disorder_group
C C1 0.8291(3) 0.6869(4) 0.0252(3) 0.0286(11) Uani d . 1 . .
C C2 0.8999(3) 0.6704(4) 0.1032(3) 0.0331(11) Uani d . 1 . .
C C3 0.9912(4) 0.6862(4) 0.0965(4) 0.0433(14) Uani d . 1 . .
H H3 1.0382 0.6763 0.1481 0.052 Uiso calc R 1 . .
C C4 1.0150(4) 0.7158(5) 0.0161(4) 0.0469(14) Uani d . 1 . .
H H4 1.0774 0.7250 0.0132 0.056 Uiso calc R 1 . .
C C5 0.9466(4) 0.7320(5) -0.0602(4) 0.0475(15) Uani d . 1 . .
H H5 0.9623 0.7521 -0.1152 0.057 Uiso calc R 1 . .
C C6 0.8551(3) 0.7185(4) -0.0550(3) 0.0360(12) Uani d . 1 . .
H H6 0.8090 0.7308 -0.1069 0.043 Uiso calc R 1 . .
C C7 0.8755(3) 0.6394(4) 0.1929(3) 0.0358(12) Uani d . 1 . .
H H7A 0.9324 0.6350 0.2392 0.043 Uiso calc R 1 . .
H H7B 0.8370 0.6997 0.2103 0.043 Uiso calc R 1 . .
C C8 0.7893(4) 0.5140(5) 0.2711(4) 0.0552(16) Uani d . 1 . .
H H8A 0.7469 0.5761 0.2772 0.066 Uiso calc R 1 . .
H H8B 0.8401 0.5149 0.3242 0.066 Uiso calc R 1 . .
C C9 0.7389(5) 0.4023(5) 0.2665(5) 0.070(2) Uani d . 1 . .
H H9A 0.7151 0.3923 0.3218 0.084 Uiso calc R 1 . .
H H9B 0.6859 0.4038 0.2155 0.084 Uiso calc R 1 . .
C C10 0.8860(4) 0.4335(4) 0.1789(4) 0.0460(14) Uani d . 1 . .
H H10A 0.9397 0.4319 0.2291 0.055 Uiso calc R 1 . .
H H10B 0.9084 0.4420 0.1227 0.055 Uiso calc R 1 . .
C C11 0.8324(4) 0.3235(4) 0.1766(4) 0.0540(16) Uani d . 1 . .
H H11A 0.7811 0.3238 0.1240 0.065 Uiso calc R 1 . .
H H11B 0.8730 0.2597 0.1699 0.065 Uiso calc R 1 . .
C C12 0.6424(3) 0.7480(4) -0.0629(3) 0.0355(12) Uani d . 1 . .
C C13 0.6155(3) 0.8617(4) -0.0499(4) 0.0397(13) Uani d . 1 . .
C C14 0.5645(4) 0.9221(5) -0.1217(4) 0.0568(16) Uani d . 1 . .
H H14 0.5491 0.9979 -0.1125 0.068 Uiso calc R 1 . .
C C15 0.5352(4) 0.8745(6) -0.2073(5) 0.070(2) Uani d . 1 . .
H H15 0.4995 0.9165 -0.2547 0.085 Uiso calc R 1 . .
C C16 0.5607(4) 0.7625(7) -0.2202(4) 0.072(2) Uani d . 1 . .
H H16 0.5423 0.7280 -0.2770 0.086 Uiso calc R 1 . .
C C17 0.6126(4) 0.7027(5) -0.1497(4) 0.0507(15) Uani d . 1 . .
H H17 0.6291 0.6276 -0.1602 0.061 Uiso calc R 1 . .
C C18 0.6392(4) 0.9177(5) 0.0427(4) 0.0457(14) Uani d . 1 . .
H H18A 0.6131 0.9945 0.0379 0.055 Uiso calc R 1 . .
H H18B 0.6094 0.8748 0.0842 0.055 Uiso calc R 1 . .
C C19 0.7540(4) 0.9681(5) 0.1751(4) 0.0569(16) Uani d . 1 . .
H H19A 0.7243 0.9175 0.2118 0.068 Uiso calc R 1 . .
H H19B 0.7264 1.0437 0.1757 0.068 Uiso calc R 1 . .
C C20 0.8568(4) 0.9748(6) 0.2152(4) 0.0660(18) Uani d . 1 . .
H H20A 0.8661 1.0056 0.2765 0.079 Uiso calc R 1 . .
H H20B 0.8833 0.8983 0.2190 0.079 Uiso calc R 1 . .
C C21 0.7873(4) 0.9979(5) 0.0286(4) 0.0478(14) Uani d . 1 . .
H H21A 0.7616 1.0749 0.0252 0.057 Uiso calc R 1 . .
H H21B 0.7791 0.9682 -0.0330 0.057 Uiso calc R 1 . .
C C22 0.8891(4) 1.0021(5) 0.0712(4) 0.0543(16) Uani d . 1 . .
H H22A 0.9154 0.9256 0.0720 0.065 Uiso calc R 1 . .
H H22B 0.9210 1.0509 0.0350 0.065 Uiso calc R 1 . .
C C23 0.6850(3) 0.5187(4) -0.0066(3) 0.0347(12) Uani d . 1 . .
C C24 0.7352(4) 0.4612(5) -0.0615(4) 0.0481(14) Uani d . 1 . .
H H24 0.7852 0.4978 -0.0788 0.058 Uiso calc R 1 . .
C C25 0.7123(4) 0.3509(5) -0.0911(4) 0.0590(17) Uani d . 1 . .
H H25 0.7456 0.3143 -0.1293 0.071 Uiso calc R 1 . .
C C26 0.6405(4) 0.2956(5) -0.0640(5) 0.0633(19) Uani d . 1 . .
H H26 0.6251 0.2210 -0.0835 0.076 Uiso calc R 1 . .
C C27 0.5907(4) 0.3504(5) -0.0075(5) 0.0669(19) Uani d . 1 . .
H H27 0.5421 0.3125 0.0114 0.080 Uiso calc R 1 . .
C C28 0.6129(4) 0.4608(5) 0.0209(4) 0.0481(14) Uani d . 1 . .
H H28 0.5792 0.4971 0.0589 0.058 Uiso calc R 1 . .
N N1 0.8259(3) 0.5307(3) 0.1898(3) 0.0336(10) Uani d . 1 . .
N N2 0.7376(3) 0.9253(3) 0.0814(3) 0.0354(10) Uani d . 1 . .
O O1 0.7968(3) 0.3077(3) 0.2563(3) 0.0681(13) Uani d . 1 . .
O O2 0.9036(3) 1.0454(3) 0.1617(3) 0.0595(11) Uani d . 1 . .
P P1 0.70675(9) 0.66657(11) 0.03556(9) 0.0311(3) Uani d . 1 . .

loop_
_atom_site_aniso_label
_atom_site_aniso_U_11
_atom_site_aniso_U_22
_atom_site_aniso_U_33
_atom_site_aniso_U_12
_atom_site_aniso_U_13
_atom_site_aniso_U_23
C1 0.028(2) 0.021(3) 0.037(3) 0.001(2) 0.008(2) 0.000(2)
C2 0.040(3) 0.020(3) 0.037(3) -0.002(2) 0.002(2) 0.005(2)
C3 0.045(3) 0.030(3) 0.051(4) 0.001(2) 0.000(3) 0.007(3)
C4 0.028(3) 0.050(4) 0.064(4) 0.002(3) 0.014(3) 0.014(3)
C5 0.044(3) 0.060(4) 0.044(3) 0.005(3) 0.021(3) 0.018(3)
C6 0.039(3) 0.038(3) 0.032(3) 0.002(2) 0.007(2) 0.005(2)
C7 0.048(3) 0.031(3) 0.025(3) -0.003(2) 0.001(2) -0.007(2)
C8 0.083(4) 0.040(3) 0.051(4) 0.007(3) 0.032(3) 0.009(3)
C9 0.099(5) 0.059(4) 0.068(5) 0.001(4) 0.054(4) 0.010(4)
C10 0.055(4) 0.036(3) 0.046(3) 0.002(3) 0.007(3) 0.002(3)
C11 0.076(4) 0.027(3) 0.062(4) 0.001(3) 0.022(3) 0.004(3)
C12 0.026(3) 0.037(3) 0.043(3) 0.003(2) 0.007(2) -0.004(3)
C13 0.023(3) 0.045(3) 0.050(3) -0.001(2) 0.007(2) -0.003(3)
C14 0.049(4) 0.050(4) 0.068(4) 0.013(3) 0.004(3) 0.004(3)
C15 0.050(4) 0.082(5) 0.071(5) 0.018(4) -0.005(3) 0.020(4)
C16 0.060(4) 0.100(6) 0.047(4) 0.015(4) -0.008(3) -0.006(4)
C17 0.047(3) 0.055(4) 0.044(4) 0.008(3) -0.005(3) -0.011(3)
C18 0.042(3) 0.037(3) 0.062(4) 0.006(3) 0.019(3) -0.007(3)
C19 0.066(4) 0.058(4) 0.053(4) -0.010(3) 0.025(3) -0.007(3)
C20 0.077(5) 0.067(4) 0.053(4) -0.022(4) 0.012(4) -0.012(3)
C21 0.052(4) 0.037(3) 0.056(4) -0.005(3) 0.013(3) 0.007(3)
C22 0.057(4) 0.040(4) 0.068(4) -0.007(3) 0.020(3) -0.002(3)
C23 0.031(3) 0.035(3) 0.035(3) 0.005(2) -0.001(2) 0.002(2)
C24 0.049(3) 0.047(4) 0.049(4) -0.002(3) 0.010(3) -0.011(3)
C25 0.056(4) 0.051(4) 0.068(4) 0.005(3) 0.009(3) -0.023(3)
C26 0.049(4) 0.036(3) 0.094(5) -0.003(3) -0.009(4) -0.023(3)
C27 0.043(4) 0.051(4) 0.107(6) -0.008(3) 0.015(4) 0.002(4)
C28 0.041(3) 0.036(3) 0.066(4) 0.002(3) 0.007(3) 0.000(3)
N1 0.047(3) 0.025(2) 0.030(2) 0.0021(19) 0.0089(19) 0.0011(18)
N2 0.041(3) 0.035(2) 0.032(2) 0.002(2) 0.011(2) -0.0034(19)
O1 0.107(4) 0.040(2) 0.066(3) 0.005(2) 0.040(3) 0.018(2)
O2 0.059(3) 0.039(2) 0.075(3) -0.012(2) 0.003(2) -0.010(2)
P1 0.0313(7) 0.0320(7) 0.0314(7) 0.0006(6) 0.0097(5) -0.0040(6)

loop_
_atom_type_symbol
_atom_type_description
_atom_type_scat_dispersion_real
_atom_type_scat_dispersion_imag
_atom_type_scat_source
C C 0.0033 0.0016 'International Tables Vol C Tables 4.2.6.8 and 6.1.1.4'
H H 0.0000 0.0000 'International Tables Vol C Tables 4.2.6.8 and 6.1.1.4'
N N 0.0061 0.0033 'International Tables Vol C Tables 4.2.6.8 and 6.1.1.4'
O O 0.0106 0.0060 'International Tables Vol C Tables 4.2.6.8 and 6.1.1.4'
P P 0.1023 0.0942 'International Tables Vol C Tables 4.2.6.8 and 6.1.1.4'

loop_
_geom_angle_atom_site_label_1
_geom_angle_atom_site_label_2
_geom_angle_atom_site_label_3
_geom_angle_site_symmetry_1
_geom_angle_site_symmetry_3
_geom_angle
_geom_angle_publ_flag
C6 C1 C2 . . 118.1(4) ?
C6 C1 P1 . . 123.6(4) ?
C2 C1 P1 . . 118.2(4) ?
C3 C2 C1 . . 118.7(4) ?
C3 C2 C7 . . 120.9(4) ?
C1 C2 C7 . . 120.4(4) ?
C4 C3 C2 . . 121.9(5) ?
C4 C3 H3 . . 119.1 ?
C2 C3 H3 . . 119.1 ?
C3 C4 C5 . . 119.8(5) ?
C3 C4 H4 . . 120.1 ?
C5 C4 H4 . . 120.1 ?
C6 C5 C4 . . 119.5(5) ?
C6 C5 H5 . . 120.2 ?
C4 C5 H5 . . 120.2 ?
C5 C6 C1 . . 122.0(5) ?
C5 C6 H6 . . 119.0 ?
C1 C6 H6 . . 119.0 ?
N1 C7 C2 . . 113.0(4) ?
N1 C7 H7A . . 109.0 ?
C2 C7 H7A . . 109.0 ?
N1 C7 H7B . . 109.0 ?
C2 C7 H7B . . 109.0 ?
H7A C7 H7B . . 107.8 ?
N1 C8 C9 . . 110.2(5) ?
N1 C8 H8A . . 109.6 ?
C9 C8 H8A . . 109.6 ?
N1 C8 H8B . . 109.6 ?
C9 C8 H8B . . 109.6 ?
H8A C8 H8B . . 108.1 ?
O1 C9 C8 . . 112.5(5) ?
O1 C9 H9A . . 109.1 ?
C8 C9 H9A . . 109.1 ?
O1 C9 H9B . . 109.1 ?
C8 C9 H9B . . 109.1 ?
H9A C9 H9B . . 107.8 ?
N1 C10 C11 . . 109.9(4) ?
N1 C10 H10A . . 109.7 ?
C11 C10 H10A . . 109.7 ?
N1 C10 H10B . . 109.7 ?
C11 C10 H10B . . 109.7 ?
H10A C10 H10B . . 108.2 ?
O1 C11 C10 . . 112.1(5) ?
O1 C11 H11A . . 109.2 ?
C10 C11 H11A . . 109.2 ?
O1 C11 H11B . . 109.2 ?
C10 C11 H11B . . 109.2 ?
H11A C11 H11B . . 107.9 ?
C17 C12 C13 . . 116.4(5) ?
C17 C12 P1 . . 124.4(4) ?
C13 C12 P1 . . 119.1(4) ?
C14 C13 C12 . . 119.9(5) ?
C14 C13 C18 . . 119.0(5) ?
C12 C13 C18 . . 121.1(5) ?
C13 C14 C15 . . 122.5(6) ?
C13 C14 H14 . . 118.8 ?
C15 C14 H14 . . 118.8 ?
C16 C15 C14 . . 117.9(6) ?
C16 C15 H15 . . 121.0 ?
C14 C15 H15 . . 121.0 ?
C17 C16 C15 . . 119.9(6) ?
C17 C16 H16 . . 120.0 ?
C15 C16 H16 . . 120.0 ?
C16 C17 C12 . . 123.4(6) ?
C16 C17 H17 . . 118.3 ?
C12 C17 H17 . . 118.3 ?
N2 C18 C13 . . 114.7(4) ?
N2 C18 H18A . . 108.6 ?
C13 C18 H18A . . 108.6 ?
N2 C18 H18B . . 108.6 ?
C13 C18 H18B . . 108.6 ?
H18A C18 H18B . . 107.6 ?
N2 C19 C20 . . 110.8(5) ?
N2 C19 H19A . . 109.5 ?
C20 C19 H19A . . 109.5 ?
N2 C19 H19B . . 109.5 ?
C20 C19 H19B . . 109.5 ?
H19A C19 H19B . . 108.1 ?
O2 C20 C19 . . 111.3(5) ?
O2 C20 H20A . . 109.4 ?
C19 C20 H20A . . 109.4 ?
O2 C20 H20B . . 109.4 ?
C19 C20 H20B . . 109.4 ?
H20A C20 H20B . . 108.0 ?
N2 C21 C22 . . 110.7(5) ?
N2 C21 H21A . . 109.5 ?
C22 C21 H21A . . 109.5 ?
N2 C21 H21B . . 109.5 ?
C22 C21 H21B . . 109.5 ?
H21A C21 H21B . . 108.1 ?
O2 C22 C21 . . 110.9(5) ?
O2 C22 H22A . . 109.5 ?
C21 C22 H22A . . 109.5 ?
O2 C22 H22B . . 109.5 ?
C21 C22 H22B . . 109.5 ?
H22A C22 H22B . . 108.0 ?
C24 C23 C28 . . 118.2(5) ?
C24 C23 P1 . . 125.6(4) ?
C28 C23 P1 . . 116.3(4) ?
C25 C24 C23 . . 121.3(5) ?
C25 C24 H24 . . 119.4 ?
C23 C24 H24 . . 119.4 ?
C26 C25 C24 . . 119.7(6) ?
C26 C25 H25 . . 120.1 ?
C24 C25 H25 . . 120.1 ?
C25 C26 C27 . . 120.0(6) ?
C25 C26 H26 . . 120.0 ?
C27 C26 H26 . . 120.0 ?
C28 C27 C26 . . 120.1(6) ?
C28 C27 H27 . . 119.9 ?
C26 C27 H27 . . 119.9 ?
C27 C28 C23 . . 120.7(6) ?
C27 C28 H28 . . 119.6 ?
C23 C28 H28 . . 119.6 ?
C8 N1 C7 . . 111.1(4) ?
C8 N1 C10 . . 109.1(4) ?
C7 N1 C10 . . 111.7(4) ?
C18 N2 C21 . . 112.8(4) ?
C18 N2 C19 . . 111.1(4) ?
C21 N2 C19 . . 108.9(4) ?
C11 O1 C9 . . 108.9(4) ?
C20 O2 C22 . . 109.9(4) ?
C23 P1 C12 . . 100.6(2) ?
C23 P1 C1 . . 101.2(2) ?
C12 P1 C1 . . 102.2(2) ?

loop_
_geom_bond_atom_site_label_1
_geom_bond_atom_site_label_2
_geom_bond_site_symmetry_2
_geom_bond_distance
_geom_bond_publ_flag
C1 C6 . 1.385(6) ?
C1 C2 . 1.407(6) ?
C1 P1 . 1.845(5) ?
C2 C3 . 1.374(7) ?
C2 C7 . 1.505(6) ?
C3 C4 . 1.367(7) ?
C3 H3 . 0.9300 ?
C4 C5 . 1.368(7) ?
C4 H4 . 0.9300 ?
C5 C6 . 1.366(7) ?
C5 H5 . 0.9300 ?
C6 H6 . 0.9300 ?
C7 N1 . 1.456(6) ?
C7 H7A . 0.9700 ?
C7 H7B . 0.9700 ?
C8 N1 . 1.444(6) ?
C8 C9 . 1.491(8) ?
C8 H8A . 0.9700 ?
C8 H8B . 0.9700 ?
C9 O1 . 1.418(7) ?
C9 H9A . 0.9700 ?
C9 H9B . 0.9700 ?
C10 N1 . 1.465(6) ?
C10 C11 . 1.499(7) ?
C10 H10A . 0.9700 ?
C10 H10B . 0.9700 ?
C11 O1 . 1.413(6) ?
C11 H11A . 0.9700 ?
C11 H11B . 0.9700 ?
C12 C17 . 1.390(7) ?
C12 C13 . 1.407(7) ?
C12 P1 . 1.842(5) ?
C13 C14 . 1.371(7) ?
C13 C18 . 1.510(7) ?
C14 C15 . 1.383(8) ?
C14 H14 . 0.9300 ?
C15 C16 . 1.382(9) ?
C15 H15 . 0.9300 ?
C16 C17 . 1.360(8) ?
C16 H16 . 0.9300 ?
C17 H17 . 0.9300 ?
C18 N2 . 1.439(6) ?
C18 H18A . 0.9700 ?
C18 H18B . 0.9700 ?
C19 N2 . 1.463(6) ?
C19 C20 . 1.502(8) ?
C19 H19A . 0.9700 ?
C19 H19B . 0.9700 ?
C20 O2 . 1.420(7) ?
C20 H20A . 0.9700 ?
C20 H20B . 0.9700 ?
C21 N2 . 1.454(6) ?
C21 C22 . 1.496(7) ?
C21 H21A . 0.9700 ?
C21 H21B . 0.9700 ?
C22 O2 . 1.423(6) ?
C22 H22A . 0.9700 ?
C22 H22B . 0.9700 ?
C23 C24 . 1.385(7) ?
C23 C28 . 1.385(7) ?
C23 P1 . 1.841(5) ?
C24 C25 . 1.379(7) ?
C24 H24 . 0.9300 ?
C25 C26 . 1.364(8) ?
C25 H25 . 0.9300 ?
C26 C27 . 1.384(8) ?
C26 H26 . 0.9300 ?
C27 C28 . 1.373(8) ?
C27 H27 . 0.9300 ?
C28 H28 . 0.9300 ?

loop_
_geom_hbond_atom_site_label_D
_geom_hbond_atom_site_label_H
_geom_hbond_atom_site_label_A
_geom_hbond_site_symmetry_A
_geom_hbond_distance_DH
_geom_hbond_distance_HA
_geom_hbond_distance_DA
_geom_hbond_angle_DHA
C25 H25 O1 4_565 0.93 2.46 3.370(8) 166
C11 H11B O2 1_545 0.97 2.55 3.426(6) 151

loop_
_geom_torsion_atom_site_label_1
_geom_torsion_atom_site_label_2
_geom_torsion_atom_site_label_3
_geom_torsion_atom_site_label_4
_geom_torsion_site_symmetry_1
_geom_torsion_site_symmetry_2
_geom_torsion_site_symmetry_3
_geom_torsion_site_symmetry_4
_geom_torsion
_geom_torsion_publ_flag
C6 C1 C2 C3 . . . . -0.1(7) ?
P1 C1 C2 C3 . . . . -179.5(4) ?
C6 C1 C2 C7 . . . . 178.3(4) ?
P1 C1 C2 C7 . . . . -1.2(6) ?
C1 C2 C3 C4 . . . . -0.8(7) ?
C7 C2 C3 C4 . . . . -179.2(5) ?
C2 C3 C4 C5 . . . . 0.8(8) ?
C3 C4 C5 C6 . . . . 0.1(8) ?
C4 C5 C6 C1 . . . . -1.0(8) ?
C2 C1 C6 C5 . . . . 1.0(7) ?
P1 C1 C6 C5 . . . . -179.6(4) ?
C3 C2 C7 N1 . . . . -120.4(5) ?
C1 C2 C7 N1 . . . . 61.3(6) ?
N1 C8 C9 O1 . . . . 58.5(7) ?
N1 C10 C11 O1 . . . . -58.3(6) ?
C17 C12 C13 C14 . . . . -1.4(7) ?
P1 C12 C13 C14 . . . . -177.5(4) ?
C17 C12 C13 C18 . . . . 176.6(5) ?
P1 C12 C13 C18 . . . . 0.5(6) ?
C12 C13 C14 C15 . . . . 2.1(9) ?
C18 C13 C14 C15 . . . . -176.0(5) ?
C13 C14 C15 C16 . . . . -1.5(10) ?
C14 C15 C16 C17 . . . . 0.3(10) ?
C15 C16 C17 C12 . . . . 0.3(10) ?
C13 C12 C17 C16 . . . . 0.3(8) ?
P1 C12 C17 C16 . . . . 176.2(5) ?
C14 C13 C18 N2 . . . . -121.9(5) ?
C12 C13 C18 N2 . . . . 60.1(6) ?
N2 C19 C20 O2 . . . . 57.3(7) ?
N2 C21 C22 O2 . . . . -59.1(6) ?
C28 C23 C24 C25 . . . . 2.3(8) ?
P1 C23 C24 C25 . . . . -178.8(4) ?
C23 C24 C25 C26 . . . . -1.8(9) ?
C24 C25 C26 C27 . . . . 0.3(9) ?
C25 C26 C27 C28 . . . . 0.5(10) ?
C26 C27 C28 C23 . . . . 0.1(9) ?
C24 C23 C28 C27 . . . . -1.4(8) ?
P1 C23 C28 C27 . . . . 179.5(4) ?
C9 C8 N1 C7 . . . . -180.0(5) ?
C9 C8 N1 C10 . . . . -56.4(6) ?
C2 C7 N1 C8 . . . . -169.7(4) ?
C2 C7 N1 C10 . . . . 68.2(5) ?
C11 C10 N1 C8 . . . . 56.4(6) ?
C11 C10 N1 C7 . . . . 179.7(4) ?
C13 C18 N2 C21 . . . . 64.1(6) ?
C13 C18 N2 C19 . . . . -173.4(5) ?
C22 C21 N2 C18 . . . . -179.5(4) ?
C22 C21 N2 C19 . . . . 56.6(6) ?
C20 C19 N2 C18 . . . . 179.5(5) ?
C20 C19 N2 C21 . . . . -55.6(6) ?
C10 C11 O1 C9 . . . . 57.8(7) ?
C8 C9 O1 C11 . . . . -57.9(7) ?
C19 C20 O2 C22 . . . . -58.0(6) ?
C21 C22 O2 C20 . . . . 58.9(6) ?
C24 C23 P1 C12 . . . . 83.7(5) ?
C28 C23 P1 C12 . . . . -97.4(4) ?
C24 C23 P1 C1 . . . . -21.1(5) ?
C28 C23 P1 C1 . . . . 157.8(4) ?
C17 C12 P1 C23 . . . . -16.0(5) ?
C13 C12 P1 C23 . . . . 159.8(4) ?
C17 C12 P1 C1 . . . . 88.0(5) ?
C13 C12 P1 C1 . . . . -96.2(4) ?
C6 C1 P1 C23 . . . . 83.1(4) ?
C2 C1 P1 C23 . . . . -97.4(4) ?
C6 C1 P1 C12 . . . . -20.4(4) ?
C2 C1 P1 C12 . . . . 159.0(4) ?

loop_
_cod_related_entry_id
_cod_related_entry_database
_cod_related_entry_code
1 ChemSpider 24743906
